data_2021219
loop_
_publ_author_name
'Girisha, Marisiddaiah'
'Sagar, Belakavadi K.'
'Yathirajan, Hemmige S.'
'Rathore, Ravindranath S.'
'Kaur, Manpreet'
'Jasinski, Jerry P.'
'Glidewell, Christopher'

_publ_section_title
;
 Eight Schiff bases derived from various salicylaldehydes: phenol--imine
 and keto--amine forms, conformational disorder, and supramolecular
 assembly in one and two dimensions
;
_journal_coeditor_code FN3266
_journal_issue 10
_journal_name_full 'Acta Crystallographica Section C'
_journal_page_first 1094
_journal_page_last 1104
_journal_paper_doi 10.1107/S2053229618012287
_journal_volume 74
_journal_year 2018
_chemical_formula_iupac 'C14 H12 Br N O3'
_chemical_formula_moiety 'C14 H12 Br N O3'
_chemical_formula_sum 'C14 H12 Br N O3'
_chemical_formula_weight 322.15
_chemical_name_systematic
;
(<i>E</i>)-4-Bromo-2-[(2-hydroxyphenylimino)methyl]-6-methoxyphenol
;
_space_group_crystal_system monoclinic
_space_group_IT_number 14
_space_group_name_Hall '-P 2ybc'
_space_group_name_H-M_alt 'P 1 21/c 1'
_symmetry_space_group_name_Hall '-P 2ybc'
_symmetry_space_group_name_H-M 'P 1 21/c 1'
_atom_sites_solution_hydrogens mixed
_audit_creation_method SHELXL-2014
_cell_angle_alpha 90
_cell_angle_beta 91.329(6)
_cell_angle_gamma 90
_cell_formula_units_Z 4
_cell_length_a 13.297(2)
_cell_length_b 15.095(3)
_cell_length_c 6.4166(13)
_cell_measurement_reflns_used 3375
_cell_measurement_temperature 296(2)
_cell_measurement_theta_max 28.935
_cell_measurement_theta_min 1.532
_cell_volume 1287.6(4)
_computing_cell_refinement
;
SAINT (Bruker, 2004)
;
_computing_data_collection
;
APEX2 (Bruker, 2004)
;
_computing_data_reduction
;
SAINT (Bruker, 2004)
;
_computing_molecular_graphics
;
PLATON (Spek, 2009)
;
_computing_publication_material
;
SHELXL2014 (Sheldrick, 2015) and PLATON (Spek, 2009)
;
_computing_structure_refinement
;
SHELXL2014 (Sheldrick, 2015)
;
_computing_structure_solution
;
SHELXS97 (Sheldrick, 2008)
;
_diffrn_ambient_temperature 296(2)
_diffrn_measured_fraction_theta_full 0.999
_diffrn_measured_fraction_theta_max 0.999
_diffrn_measurement_device_type 'Bruker APEXII CCD'
_diffrn_measurement_method '\f and \w scans'
_diffrn_radiation_monochromator graphite
_diffrn_radiation_type MoK\a
_diffrn_radiation_wavelength 0.71073
_diffrn_reflns_av_R_equivalents 0.0541
_diffrn_reflns_limit_h_max 17
_diffrn_reflns_limit_h_min -17
_diffrn_reflns_limit_k_max 19
_diffrn_reflns_limit_k_min -19
_diffrn_reflns_limit_l_max 7
_diffrn_reflns_limit_l_min -8
_diffrn_reflns_number 14568
_diffrn_reflns_theta_full 25.242
_diffrn_reflns_theta_max 27.550
_diffrn_reflns_theta_min 2.041
_diffrn_standards_decay_% 0
_diffrn_standards_interval_count 0
_diffrn_standards_interval_time 0
_diffrn_standards_number 0
_exptl_absorpt_coefficient_mu 3.195
_exptl_absorpt_correction_T_max 0.619
_exptl_absorpt_correction_T_min 0.327
_exptl_absorpt_correction_type multi-scan
_exptl_absorpt_process_details
;
(SADABS; Bruker, 2012)
;
_exptl_crystal_colour brown
_exptl_crystal_density_diffrn 1.662
_exptl_crystal_description block
_exptl_crystal_F_000 648
_exptl_crystal_size_max 0.250
_exptl_crystal_size_mid 0.200
_exptl_crystal_size_min 0.150
_refine_diff_density_max 0.710
_refine_diff_density_min -0.368
_refine_ls_extinction_method none
_refine_ls_goodness_of_fit_ref 1.008
_refine_ls_hydrogen_treatment constr
_refine_ls_matrix_type full
_refine_ls_number_parameters 173
_refine_ls_number_reflns 2979
_refine_ls_number_restraints 0
_refine_ls_restrained_S_all 1.008
_refine_ls_R_factor_all 0.0904
_refine_ls_R_factor_gt 0.0394
_refine_ls_shift/su_max 0.001
_refine_ls_shift/su_mean 0.000
_refine_ls_structure_factor_coef Fsqd
_refine_ls_weighting_details 'w=1/[\s^2^(Fo^2^)+(0.0431P)^2^+0.5394P] where P=(Fo^2^+2Fc^2^)/3'
_refine_ls_weighting_scheme calc
_refine_ls_wR_factor_gt 0.0859
_refine_ls_wR_factor_ref 0.1023
_reflns_number_gt 1807
_reflns_number_total 2979
_reflns_threshold_expression 'I > 2\s(I)'
_cod_data_source_file fn3266sup1.cif
_cod_data_source_block III
_cod_depositor_comments 'Adding full bibliography for 2021217--2021224.cif.'
_cod_database_code 2021219
_cod_database_fobs_code 2021219
_shelx_space_group_comment
;
The symmetry employed for this shelxl refinement is uniquely defined
by the following loop, which should always be used as a source of
symmetry information in preference to the above space-group names.
They are only intended as comments.
;
_shelx_estimated_absorpt_t_min 0.502
_shelx_estimated_absorpt_t_max 0.646
_shelxl_version_number 2.014

loop_
_space_group_symop_operation_xyz
'x, y, z'
'-x, y+1/2, -z+1/2'
'-x, -y, -z'
'x, -y-1/2, z-1/2'

loop_
_atom_site_type_symbol
_atom_site_label
_atom_site_fract_x
_atom_site_fract_y
_atom_site_fract_z
_atom_site_U_iso_or_equiv
_atom_site_adp_type
_atom_site_calc_flag
_atom_site_occupancy
C C1 0.2524(2) 0.4272(2) 0.3637(4) 0.0341(7) Uani d 1
C C2 0.3399(2) 0.4142(2) 0.2541(5) 0.0354(7) Uani d 1
C C3 0.3371(3) 0.3646(2) 0.0732(5) 0.0446(8) Uani d 1
H H3 0.3955 0.3557 -0.0008 0.054 Uiso calc 1
C C4 0.2477(3) 0.3284(2) 0.0027(5) 0.0471(8) Uani d 1
H H4 0.2462 0.2946 -0.1185 0.057 Uiso calc 1
C C5 0.1609(3) 0.3415(2) 0.1093(5) 0.0455(8) Uani d 1
H H5 0.1007 0.3172 0.0596 0.055 Uiso calc 1
C C6 0.1629(2) 0.3910(2) 0.2910(5) 0.0424(8) Uani d 1
H H6 0.1041 0.3998 0.3640 0.051 Uiso calc 1
N N1 0.26220(18) 0.47903(16) 0.5459(4) 0.0366(6) Uani d 1
H H1 0.3226 0.4948 0.5789 0.044 Uiso calc 1
O O2 0.42320(15) 0.45293(16) 0.3355(3) 0.0516(6) Uani d 1
H H2 0.4722 0.4465 0.2580 0.077 Uiso d 1
C C11 0.2154(2) 0.5576(2) 0.8504(4) 0.0356(7) Uani d 1
C C12 0.3166(2) 0.5806(2) 0.9018(5) 0.0363(7) Uani d 1
O O12 0.38985(15) 0.55811(16) 0.7852(3) 0.0473(6) Uani d 1
C C13 0.3347(2) 0.6292(2) 1.0906(5) 0.0362(7) Uani d 1
C C14 0.2567(2) 0.6549(2) 1.2122(5) 0.0399(8) Uani d 1
H H14 0.2690 0.6880 1.3323 0.048 Uiso calc 1
C C15 0.1582(2) 0.6309(2) 1.1542(5) 0.0412(8) Uani d 1
Br Br15 0.05396(3) 0.66606(3) 1.33499(6) 0.06282(17) Uani d 1
C C16 0.1355(2) 0.5844(2) 0.9809(5) 0.0407(8) Uani d 1
H H16 0.0691 0.5701 0.9467 0.049 Uiso calc 1
C C17 0.1936(2) 0.5064(2) 0.6711(5) 0.0387(7) Uani d 1
H H17 0.1269 0.4916 0.6413 0.046 Uiso calc 1
O O13 0.43357(16) 0.64571(15) 1.1307(3) 0.0452(6) Uani d 1
C C113 0.4586(3) 0.6907(3) 1.3208(5) 0.0609(11) Uani d 1
H H11A 0.4322 0.6583 1.4360 0.091 Uiso calc 1
H H11B 0.4300 0.7491 1.3174 0.091 Uiso calc 1
H H11C 0.5304 0.6950 1.3366 0.091 Uiso calc 1

loop_
_atom_site_aniso_label
_atom_site_aniso_U_11
_atom_site_aniso_U_22
_atom_site_aniso_U_33
_atom_site_aniso_U_12
_atom_site_aniso_U_13
_atom_site_aniso_U_23
C1 0.0349(17) 0.0357(18) 0.0315(15) -0.0037(14) -0.0032(13) 0.0012(13)
C2 0.0318(16) 0.0372(17) 0.0373(16) -0.0016(14) -0.0020(13) 0.0028(14)
C3 0.051(2) 0.0426(19) 0.0410(18) 0.0057(17) 0.0090(16) -0.0014(15)
C4 0.063(2) 0.0391(19) 0.0393(18) -0.0015(17) -0.0028(17) -0.0057(15)
C5 0.0426(19) 0.0414(19) 0.052(2) -0.0111(16) -0.0088(16) -0.0001(17)
C6 0.0369(18) 0.047(2) 0.0437(19) -0.0060(15) 0.0005(15) 0.0007(16)
N1 0.0302(13) 0.0450(16) 0.0347(14) -0.0051(12) 0.0017(11) -0.0029(12)
O2 0.0304(12) 0.0732(17) 0.0513(14) -0.0040(11) 0.0049(11) -0.0160(12)
C11 0.0351(17) 0.0379(18) 0.0338(16) 0.0019(14) 0.0007(13) 0.0016(14)
C12 0.0406(18) 0.0368(18) 0.0318(15) -0.0012(15) 0.0049(14) 0.0014(14)
O12 0.0335(12) 0.0670(16) 0.0417(12) -0.0061(11) 0.0082(10) -0.0150(11)
C13 0.0375(18) 0.0334(17) 0.0379(17) -0.0018(14) 0.0028(14) 0.0026(14)
C14 0.047(2) 0.0414(19) 0.0314(16) 0.0014(15) 0.0043(14) -0.0040(14)
C15 0.0429(19) 0.0424(19) 0.0389(18) 0.0072(15) 0.0119(15) 0.0010(15)
Br15 0.0519(2) 0.0814(3) 0.0560(2) 0.0106(2) 0.01965(18) -0.0126(2)
C16 0.0324(17) 0.048(2) 0.0421(18) 0.0033(15) 0.0036(14) 0.0004(16)
C17 0.0321(17) 0.044(2) 0.0402(17) 0.0014(14) 0.0029(14) -0.0007(15)
O13 0.0414(13) 0.0577(15) 0.0367(13) -0.0072(11) 0.0038(10) -0.0102(10)
C113 0.055(2) 0.085(3) 0.043(2) -0.015(2) -0.0018(17) -0.0154(19)

loop_
_atom_type_symbol
_atom_type_description
_atom_type_scat_dispersion_real
_atom_type_scat_dispersion_imag
_atom_type_scat_source
C C 0.0033 0.0016 'International Tables Vol C Tables 4.2.6.8 and 6.1.1.4'
H H 0.0000 0.0000 'International Tables Vol C Tables 4.2.6.8 and 6.1.1.4'
O O 0.0106 0.0060 'International Tables Vol C Tables 4.2.6.8 and 6.1.1.4'
Br Br -0.2901 2.4595 'International Tables Vol C Tables 4.2.6.8 and 6.1.1.4'
N N 0.0061 0.0033 'International Tables Vol C Tables 4.2.6.8 and 6.1.1.4'

loop_
_geom_angle_atom_site_label_1
_geom_angle_atom_site_label_2
_geom_angle_atom_site_label_3
_geom_angle
C6 C1 C2 119.9(3)
C6 C1 N1 124.2(3)
C2 C1 N1 115.8(3)
O2 C2 C3 124.6(3)
O2 C2 C1 115.7(3)
C3 C2 C1 119.7(3)
C4 C3 C2 119.9(3)
C4 C3 H3 120.0
C2 C3 H3 120.0
C5 C4 C3 120.7(3)
C5 C4 H4 119.7
C3 C4 H4 119.7
C4 C5 C6 119.9(3)
C4 C5 H5 120.0
C6 C5 H5 120.0
C1 C6 C5 119.8(3)
C1 C6 H6 120.1
C5 C6 H6 120.1
C17 N1 C1 129.6(3)
C17 N1 H1 115.2
C1 N1 H1 115.2
C2 O2 H2 111.4
C17 C11 C12 120.0(3)
C17 C11 C16 119.5(3)
C12 C11 C16 120.6(3)
O12 C12 C11 121.7(3)
O12 C12 C13 120.8(3)
C11 C12 C13 117.5(3)
O13 C13 C14 125.7(3)
O13 C13 C12 113.4(3)
C14 C13 C12 120.9(3)
C13 C14 C15 119.4(3)
C13 C14 H14 120.3
C15 C14 H14 120.3
C16 C15 C14 123.1(3)
C16 C15 Br15 119.8(2)
C14 C15 Br15 117.1(2)
C15 C16 C11 118.5(3)
C15 C16 H16 120.7
C11 C16 H16 120.7
N1 C17 C11 123.0(3)
N1 C17 H17 118.5
C11 C17 H17 118.5
C13 O13 C113 117.1(3)
O13 C113 H11A 109.5
O13 C113 H11B 109.5
H11A C113 H11B 109.5
O13 C113 H11C 109.5
H11A C113 H11C 109.5
H11B C113 H11C 109.5

loop_
_geom_bond_atom_site_label_1
_geom_bond_atom_site_label_2
_geom_bond_distance
C1 C6 1.381(4)
C1 C2 1.388(4)
C1 N1 1.410(4)
C2 O2 1.347(4)
C2 C3 1.381(4)
C3 C4 1.375(5)
C3 H3 0.9300
C4 C5 1.369(5)
C4 H4 0.9300
C5 C6 1.385(5)
C5 H5 0.9300
C6 H6 0.9300
N1 C17 1.297(4)
N1 H1 0.8600
O2 H2 0.8343
C11 C17 1.410(4)
C11 C12 1.421(4)
C11 C16 1.428(4)
C12 O12 1.287(3)
C12 C13 1.431(4)
C13 O13 1.357(3)
C13 C14 1.368(4)
C14 C15 1.402(4)
C14 H14 0.9300
C15 C16 1.343(4)
C15 Br15 1.903(3)
C16 H16 0.9300
C17 H17 0.9300
O13 C113 1.428(4)
C113 H11A 0.9600
C113 H11B 0.9600
C113 H11C 0.9600

loop_
_geom_hbond_atom_site_label_D
_geom_hbond_atom_site_label_H
_geom_hbond_atom_site_label_A
_geom_hbond_site_symmetry_A
_geom_hbond_distance_DH
_geom_hbond_distance_HA
_geom_hbond_distance_DA
_geom_hbond_angle_DHA
_geom_hbond_publ_flag
N1 H1 O2 . 0.86 2.17 2.588(3) 109 no
N1 H1 O12 . 0.86 1.85 2.558(3) 139 no
O2 H2 O12 3_666 0.82 1.86 2.626(3) 151 no
C3 H3 O13 3_666 0.93 2.44 3.350(4) 166 no
C4 H4 <i>Cg</i>1 4_564 0.93 2.90 3.731(3) 149 no

loop_
_geom_torsion_atom_site_label_1
_geom_torsion_atom_site_label_2
_geom_torsion_atom_site_label_3
_geom_torsion_atom_site_label_4
_geom_torsion
C6 C1 C2 O2 179.2(3)
N1 C1 C2 O2 -0.2(4)
C6 C1 C2 C3 -0.3(5)
N1 C1 C2 C3 -179.7(3)
O2 C2 C3 C4 -179.5(3)
C1 C2 C3 C4 0.0(5)
C2 C3 C4 C5 0.5(5)
C3 C4 C5 C6 -0.6(5)
C2 C1 C6 C5 0.2(5)
N1 C1 C6 C5 179.5(3)
C4 C5 C6 C1 0.3(5)
C6 C1 N1 C17 -3.9(5)
C2 C1 N1 C17 175.4(3)
C17 C11 C12 O12 2.0(5)
C16 C11 C12 O12 -179.1(3)
C17 C11 C12 C13 -177.2(3)
C16 C11 C12 C13 1.7(4)
O12 C12 C13 O13 -1.3(4)
C11 C12 C13 O13 177.9(3)
O12 C12 C13 C14 178.5(3)
C11 C12 C13 C14 -2.3(4)
O13 C13 C14 C15 -178.2(3)
C12 C13 C14 C15 2.0(5)
C13 C14 C15 C16 -1.1(5)
C13 C14 C15 Br15 178.3(2)
C14 C15 C16 C11 0.5(5)
Br15 C15 C16 C11 -178.8(2)
C17 C11 C16 C15 178.1(3)
C12 C11 C16 C15 -0.8(5)
C1 N1 C17 C11 179.3(3)
C12 C11 C17 N1 -0.6(5)
C16 C11 C17 N1 -179.5(3)
C14 C13 O13 C113 2.7(5)
C12 C13 O13 C113 -177.5(3)
